data_1560278
loop_
_publ_author_name
'Panetti, Grace B.'
'Carroll, Patrick J.'
'Gau, Michael R.'
'Manor, Brian C.'
'Schelter, Eric J.'
'Walsh, Patrick J.'

_publ_section_title
;
 Synthesis of an elusive, stable 2-azaallyl radical guided by
 electrochemical and reactivity studies of 2-azaallyl anions
;
_journal_issue 12
_journal_name_full 'Chemical Science'
_journal_page_first 4405
_journal_page_last 4410
_journal_paper_doi 10.1039/D0SC04822D
_journal_volume 12
_journal_year 2021
_chemical_formula_moiety '2(C12 H30 Li O6), 2(C20 H16 N)'
_chemical_formula_sum 'C64 H92 Li2 N2 O12'
_chemical_formula_weight 1095.27
_space_group_crystal_system monoclinic
_space_group_IT_number 14
_space_group_name_Hall '-P 2ybc'
_space_group_name_H-M_alt 'P 1 21/c 1'
_atom_sites_solution_hydrogens geom
_atom_sites_solution_primary dual
_audit_creation_date 2018-03-22
_audit_creation_method
;
Olex2 1.2
(compiled 2017.08.10 svn.r3458 for OlexSys, GUI svn.r5381)
;
_audit_update_record
;
2020-03-25 deposited with the CCDC.	2021-02-02 downloaded from the CCDC.
;
_cell_angle_alpha 90
_cell_angle_beta 95.756(2)
_cell_angle_gamma 90
_cell_formula_units_Z 4
_cell_length_a 11.6347(5)
_cell_length_b 18.1467(9)
_cell_length_c 31.5962(14)
_cell_measurement_reflns_used 9235
_cell_measurement_temperature 100
_cell_measurement_theta_max 27.541
_cell_measurement_theta_min 2.964
_cell_volume 6637.3(5)
_computing_cell_refinement 'SAINT V8.38A (2016)'
_computing_data_collection 'Bruker APEX3 v2016.1-0'
_computing_data_reduction 'SAINT V8.38A (2016)'
_computing_publication_material 'Olex2 (Dolomanov et al., 2009)'
_computing_structure_refinement 'ShelXL (Sheldrick, 2015)'
_computing_structure_solution 'ShelXT (Sheldrick, 2015)'
_diffrn_ambient_temperature 100
_diffrn_measured_fraction_theta_full 0.998
_diffrn_measured_fraction_theta_max 0.997
_diffrn_measurement_device 'CMOS area detector'
_diffrn_measurement_device_type 'Bruker D8QUEST'
_diffrn_measurement_method '\w and \f scans'
_diffrn_radiation_monochromator graphite
_diffrn_radiation_type MoK\a
_diffrn_radiation_wavelength 0.71073
_diffrn_reflns_av_R_equivalents 0.0650
_diffrn_reflns_av_unetI/netI 0.0305
_diffrn_reflns_Laue_measured_fraction_full 0.998
_diffrn_reflns_Laue_measured_fraction_max 0.997
_diffrn_reflns_limit_h_max 15
_diffrn_reflns_limit_h_min -15
_diffrn_reflns_limit_k_max 23
_diffrn_reflns_limit_k_min -23
_diffrn_reflns_limit_l_max 41
_diffrn_reflns_limit_l_min -41
_diffrn_reflns_number 204102
_diffrn_reflns_point_group_measured_fraction_full 0.998
_diffrn_reflns_point_group_measured_fraction_max 0.997
_diffrn_reflns_theta_full 25.242
_diffrn_reflns_theta_max 27.576
_diffrn_reflns_theta_min 2.886
_diffrn_source 'sealed tube'
_exptl_absorpt_coefficient_mu 0.074
_exptl_absorpt_correction_T_max 0.7442
_exptl_absorpt_correction_T_min 0.7146
_exptl_absorpt_correction_type multi-scan
_exptl_absorpt_process_details 'SADABS v2016/2'
_exptl_crystal_colour 'dark red'
_exptl_crystal_density_diffrn 1.096
_exptl_crystal_description plank
_exptl_crystal_F_000 2368
_exptl_crystal_size_max 0.49
_exptl_crystal_size_mid 0.43
_exptl_crystal_size_min 0.19
_platon_squeeze_details
;
TITL 6234_a.res in P2(1)/c
CELL   11.6347   18.1467   31.5962     90.00     95.76     90.00
SPGR P21/c
# Solvent Accessible Volume =       353
# Electrons Found in S.A.V. =        88
# Note: Atoms in Void are Labelled as Cxxx and Qxxx for all Others
C101 0.013 0.970 0.007 !       4.11 eA-3
C102 0.890 0.933 0.007 !       3.86 eA-3
C103 0.123 0.383 0.474 !       2.26 eA-3
Q104 0.191 0.145 0.608 !       0.86 eA-3
C105 0.940 0.031 0.962 !       0.69 eA-3
;
_refine_diff_density_max 0.810
_refine_diff_density_min -0.615
_refine_diff_density_rms 0.082
_refine_ls_extinction_method none
_refine_ls_goodness_of_fit_ref 1.105
_refine_ls_hydrogen_treatment constr
_refine_ls_matrix_type full
_refine_ls_number_parameters 976
_refine_ls_number_reflns 15328
_refine_ls_number_restraints 539
_refine_ls_restrained_S_all 1.112
_refine_ls_R_factor_all 0.0942
_refine_ls_R_factor_gt 0.0799
_refine_ls_shift/su_max 0.001
_refine_ls_shift/su_mean 0.000
_refine_ls_structure_factor_coef Fsqd
_refine_ls_weighting_details 'w=1/[\s^2^(Fo^2^)+(0.0718P)^2^+7.0015P] where P=(Fo^2^+2Fc^2^)/3'
_refine_ls_weighting_scheme calc
_refine_ls_wR_factor_gt 0.1849
_refine_ls_wR_factor_ref 0.1933
_reflns_number_gt 12784
_reflns_number_total 15328
_reflns_threshold_expression 'I > 2\s(I)'
_cod_data_source_file d0sc04822d3.cif
_cod_data_source_block 6234
_cod_depositor_comments 'Adding full bibliography for 1560274--1560278.cif.'
_cod_database_code 1560278
_shelx_shelxl_version_number 2017/1
_shelx_estimated_absorpt_t_max 0.986
_shelx_estimated_absorpt_t_min 0.965
_platon_squeeze_void_probe_radius 1.20

loop_
_space_group_symop_operation_xyz
'x, y, z'
'-x, y+1/2, -z+1/2'
'-x, -y, -z'
'x, -y-1/2, z-1/2'

loop_
_atom_site_label
_atom_site_type_symbol
_atom_site_fract_x
_atom_site_fract_y
_atom_site_fract_z
_atom_site_U_iso_or_equiv
_atom_site_adp_type
_atom_site_occupancy
_atom_site_site_symmetry_order
_atom_site_calc_flag
_atom_site_refinement_flags_posn
_atom_site_refinement_flags_adp
_atom_site_refinement_flags_occupancy
_atom_site_disorder_assembly
_atom_site_disorder_group
O1 O 0.43060(13) 0.53634(9) 0.57841(6) 0.0373(4) Uani 1 1 d . . . . .
O1' O 0.13962(18) 1.10935(10) 0.62313(6) 0.0478(5) Uani 1 1 d . . . . .
O2 O 0.63404(12) 0.54653(8) 0.62745(5) 0.0297(3) Uani 1 1 d . . . . .
O2' O 0.22709(14) 1.09507(9) 0.70335(6) 0.0346(4) Uani 1 1 d . . . . .
O3 O 0.58242(18) 0.39768(10) 0.57430(5) 0.0444(5) Uani 1 1 d . . . . .
O3' O 0.13692(12) 0.94910(8) 0.65437(6) 0.0336(4) Uani 1 1 d . . . . .
O4 O 0.63580(14) 0.38777(9) 0.65872(5) 0.0327(4) Uani 1 1 d . . . . .
O4' O 0.35698(11) 0.95011(7) 0.68796(5) 0.0247(3) Uani 1 1 d . . . . .
O5 O 0.43262(17) 0.48893(11) 0.67572(8) 0.0563(6) Uani 1 1 d . U . . .
O5" O 0.2737(5) 0.9890(3) 0.5844(2) 0.0403(13) Uani 0.46 1 d . U P A 2
O5' O 0.3219(5) 1.0095(3) 0.59206(15) 0.0438(11) Uani 0.54 1 d . U P A 1
O6 O 0.3554(4) 0.3927(2) 0.62075(13) 0.0485(9) Uani 0.6 1 d D U P B 1
O6" O 0.4064(5) 1.0793(3) 0.63324(19) 0.0384(12) Uani 0.46 1 d . U P A 2
O6' O 0.4223(4) 1.0980(3) 0.65123(15) 0.0331(10) Uani 0.54 1 d . U P A 1
O6* O 0.3948(4) 0.3668(3) 0.6232(2) 0.0437(12) Uani 0.4 1 d D U P B 2
N1 N 1.08691(12) 0.75899(8) 0.80212(5) 0.0156(3) Uani 1 1 d . . . . .
N1" N 0.5539(6) 0.7863(3) 0.60422(17) 0.0285(10) Uani 0.38 1 d . U P C 2
N1' N 0.5050(3) 0.79251(16) 0.57733(12) 0.0230(6) Uani 0.62 1 d . U P C 1
C1 C 1.04250(15) 0.82199(10) 0.78688(6) 0.0160(3) Uani 1 1 d . . . . .
H1 H 1.030740 0.829233 0.756984 0.019 Uiso 1 1 calc R . . . .
C1" C 0.6411(12) 0.7979(9) 0.6316(3) 0.024(2) Uani 0.38 1 d . U P C 2
H1" H 0.709310 0.817563 0.621753 0.029 Uiso 0.38 1 calc R . P C 2
C1' C 0.4729(5) 0.8042(7) 0.5367(3) 0.0232(15) Uani 0.62 1 d . U P C 1
H1' H 0.526104 0.824872 0.519070 0.028 Uiso 0.62 1 calc R . P C 1
C2 C 1.01178(14) 0.87968(10) 0.81500(6) 0.0166(4) Uani 1 1 d . . . . .
C2" C 0.6418(5) 0.7828(3) 0.67648(17) 0.0210(10) Uani 0.38 1 d . U P C 2
C2' C 0.3576(3) 0.78576(17) 0.51869(10) 0.0204(6) Uani 0.62 1 d . U P C 1
C3 C 1.01425(17) 0.87022(11) 0.85939(6) 0.0221(4) Uani 1 1 d . . . . .
H3 H 1.033705 0.823439 0.871567 0.027 Uiso 1 1 calc R . . . .
C3" C 0.5490(9) 0.7480(7) 0.6928(3) 0.0181(16) Uani 0.38 1 d . U P C 2
H3" H 0.485557 0.731278 0.673958 0.022 Uiso 0.38 1 calc R . P C 2
C3' C 0.2783(4) 0.7480(2) 0.54148(13) 0.0215(7) Uani 0.62 1 d . U P C 1
H3' H 0.300978 0.732953 0.569885 0.026 Uiso 0.62 1 calc R . P C 1
C4 C 0.98874(19) 0.92810(12) 0.88555(7) 0.0271(4) Uani 1 1 d . . . . .
H4 H 0.990672 0.920223 0.915341 0.032 Uiso 1 1 calc R . . . .
C4" C 0.5487(4) 0.7375(3) 0.7369(2) 0.0210(10) Uani 0.38 1 d . U P C 2
H4" H 0.485376 0.712986 0.747474 0.025 Uiso 0.38 1 calc R . P C 2
C4' C 0.1673(3) 0.7323(2) 0.52333(10) 0.0262(7) Uani 0.62 1 d . U P C 1
H4' H 0.116209 0.705644 0.539299 0.031 Uiso 0.62 1 calc R . P C 1
C5 C 0.96041(17) 0.99743(11) 0.86895(7) 0.0239(4) Uani 1 1 d . . . . .
H5 H 0.944415 1.037006 0.887147 0.029 Uiso 1 1 calc R . . . .
C5" C 0.6395(4) 0.7622(3) 0.76518(17) 0.0227(10) Uani 0.38 1 d . U P C 2
H5" H 0.638006 0.755472 0.794933 0.027 Uiso 0.38 1 calc R . P C 2
C5' C 0.1296(3) 0.7549(2) 0.48205(10) 0.0275(7) Uani 0.62 1 d . U P C 1
H5' H 0.053319 0.744344 0.469903 0.033 Uiso 0.62 1 calc R . P C 1
C6 C 0.95593(16) 1.00774(11) 0.82530(7) 0.0221(4) Uani 1 1 d . . . . .
H6 H 0.936419 1.054763 0.813459 0.026 Uiso 1 1 calc R . . . .
C6" C 0.7335(4) 0.7974(3) 0.74918(18) 0.0237(11) Uani 0.38 1 d . U P C 2
H6" H 0.795338 0.814891 0.768488 0.028 Uiso 0.38 1 calc R . P C 2
C6' C 0.2056(3) 0.7930(2) 0.45930(13) 0.0286(8) Uani 0.62 1 d . U P C 1
H6' H 0.181145 0.809523 0.431324 0.034 Uiso 0.62 1 calc R . P C 1
C7 C 0.97970(15) 0.95001(10) 0.79885(6) 0.0190(4) Uani 1 1 d . . . . .
H7 H 0.974244 0.957995 0.768997 0.023 Uiso 1 1 calc R . . . .
C7' C 0.3187(9) 0.8075(8) 0.4770(2) 0.0308(16) Uani 0.62 1 d . U P C 1
H7' H 0.370201 0.832547 0.460499 0.037 Uiso 0.62 1 calc R . P C 1
C8 C 1.12583(14) 0.70408(10) 0.77915(6) 0.0146(3) Uani 1 1 d . . . . .
C8" C 0.5525(7) 0.8013(4) 0.5628(2) 0.0328(13) Uani 0.38 1 d . U P C 2
C8' C 0.6096(3) 0.8093(2) 0.59721(11) 0.0212(7) Uani 0.62 1 d . U P C 1
C9 C 1.11670(15) 0.70526(9) 0.73191(6) 0.0153(3) Uani 1 1 d . . . . .
C9' C 0.7030(3) 0.8427(2) 0.57479(11) 0.0272(7) Uani 0.62 1 d . U P C 1
C10 C 1.21470(17) 0.69722(10) 0.70962(7) 0.0218(4) Uani 1 1 d . . . . .
H10 H 1.288503 0.691508 0.725074 0.026 Uiso 1 1 calc R . . . .
C10' C 0.8079(3) 0.8075(3) 0.57301(13) 0.0437(9) Uani 0.62 1 d . U P C 1
H10' H 0.819753 0.760034 0.585304 0.052 Uiso 0.62 1 calc R . P C 1
C11 C 1.2057(2) 0.69746(11) 0.66556(7) 0.0291(5) Uani 1 1 d . . . . .
H11 H 1.273041 0.691554 0.651214 0.035 Uiso 1 1 calc R . . . .
C11' C 0.8968(4) 0.8411(3) 0.55332(15) 0.0544(11) Uani 0.62 1 d . U P C 1
H11' H 0.968042 0.816041 0.552102 0.065 Uiso 0.62 1 calc R . P C 1
C12 C 1.0997(2) 0.70621(12) 0.64238(7) 0.0307(5) Uani 1 1 d . . . . .
H12 H 1.093868 0.706234 0.612174 0.037 Uiso 1 1 calc R . . . .
C12" C 0.8738(6) 0.8869(5) 0.5273(3) 0.067(2) Uani 0.38 1 d . U P C 2
H12" H 0.946710 0.905150 0.521099 0.081 Uiso 0.38 1 calc R . P C 2
C13" C 0.7836(8) 0.9355(3) 0.5321(3) 0.059(2) Uani 0.38 1 d G U P C 2
H13" H 0.794992 0.987001 0.529104 0.071 Uiso 0.38 1 calc R . P C 2
C14" C 0.6769(6) 0.9087(3) 0.5412(2) 0.0499(18) Uani 0.38 1 d G U P C 2
H14" H 0.615315 0.941974 0.544435 0.060 Uiso 0.38 1 calc R . P C 2
C9" C 0.6603(4) 0.8334(4) 0.54554(18) 0.0473(13) Uani 0.38 1 d G U P C 2
C10" C 0.7504(5) 0.7848(3) 0.5408(2) 0.0717(17) Uani 0.38 1 d G U P C 2
H10" H 0.739069 0.733246 0.543757 0.086 Uiso 0.38 1 calc R . P C 2
C11" C 0.8572(5) 0.8115(5) 0.5317(3) 0.0822(19) Uani 0.38 1 d G U P C 2
H11" H 0.918748 0.778271 0.528425 0.099 Uiso 0.38 1 calc R . P C 2
C12' C 0.8812(5) 0.9126(4) 0.5351(2) 0.0580(13) Uani 0.62 1 d . U P C 1
H12' H 0.943296 0.936695 0.523427 0.070 Uiso 0.62 1 calc R . P C 1
C13 C 1.0016(2) 0.71496(11) 0.66350(7) 0.0269(4) Uani 1 1 d . . . . .
H13 H 0.928389 0.721315 0.647740 0.032 Uiso 1 1 calc R . . . .
C13' C 0.7757(7) 0.9461(4) 0.5346(3) 0.0561(13) Uani 0.62 1 d . U P C 1
H13' H 0.760736 0.991849 0.520533 0.067 Uiso 0.62 1 calc R . P C 1
C14 C 1.01054(16) 0.71445(10) 0.70764(6) 0.0191(4) Uani 1 1 d . . . . .
H14 H 0.942709 0.720501 0.721699 0.023 Uiso 1 1 calc R . . . .
C14' C 0.6896(5) 0.9104(3) 0.55561(15) 0.0384(10) Uani 0.62 1 d . U P C 1
H14' H 0.617778 0.934908 0.556517 0.046 Uiso 0.62 1 calc R . P C 1
C15 C 1.17446(14) 0.63995(10) 0.80196(6) 0.0157(3) Uani 1 1 d . . . . .
C15" C 0.4459(12) 0.7930(11) 0.5352(5) 0.029(2) Uani 0.38 1 d . U P C 2
C15' C 0.6289(6) 0.7933(5) 0.64307(18) 0.0190(11) Uani 0.62 1 d . U P C 1
C16 C 1.20246(15) 0.57438(10) 0.78124(6) 0.0178(4) Uani 1 1 d . . . . .
H16 H 1.192438 0.572420 0.751054 0.021 Uiso 1 1 calc R . . . .
C16" C 0.4398(7) 0.8105(4) 0.49135(19) 0.0394(15) Uani 0.38 1 d . U P C 2
H16" H 0.507589 0.825076 0.479113 0.047 Uiso 0.38 1 calc R . P C 2
C16' C 0.7269(3) 0.81762(17) 0.66827(10) 0.0195(6) Uani 0.62 1 d . U P C 1
H16' H 0.786280 0.842537 0.655442 0.023 Uiso 0.62 1 calc R . P C 1
C17 C 1.24423(16) 0.51273(11) 0.80377(7) 0.0213(4) Uani 1 1 d . . . . .
H17 H 1.262096 0.469518 0.788775 0.026 Uiso 1 1 calc R . . . .
C17" C 0.3349(18) 0.8063(12) 0.4662(4) 0.042(4) Uani 0.38 1 d . . P C 2
H17" H 0.333028 0.818354 0.436854 0.051 Uiso 0.38 1 calc R . P C 2
C17' C 0.73791(17) 0.80640(11) 0.70968(7) 0.0245(4) Uani 1 1 d . . . . .
H17a H 0.804609 0.828990 0.700373 0.029 Uiso 0.38 1 calc R . P C 2
H17' H 0.805507 0.824657 0.725619 0.029 Uiso 0.62 1 calc R . P C 1
C18 C 1.26026(16) 0.51325(11) 0.84784(7) 0.0238(4) Uani 1 1 d . . . . .
H18 H 1.289461 0.471104 0.863194 0.029 Uiso 1 1 calc R . . . .
C18" C 0.2358(8) 0.7858(4) 0.4816(3) 0.0427(18) Uani 0.38 1 d . U P C 2
H18" H 0.164898 0.784510 0.463845 0.051 Uiso 0.38 1 calc R . P C 2
C18' C 0.6560(3) 0.76902(18) 0.73206(10) 0.0226(6) Uani 0.62 1 d . U P C 1
H18' H 0.667437 0.761397 0.761933 0.027 Uiso 0.62 1 calc R . P C 1
C19 C 1.23258(17) 0.57686(12) 0.86895(6) 0.0240(4) Uani 1 1 d . . . . .
H19 H 1.241894 0.577832 0.899164 0.029 Uiso 1 1 calc R . . . .
C19" C 0.2414(8) 0.7663(4) 0.5255(3) 0.0376(16) Uani 0.38 1 d . U P C 2
H19" H 0.173721 0.749948 0.537245 0.045 Uiso 0.38 1 calc R . P C 2
C19' C 0.5575(6) 0.7441(4) 0.70756(18) 0.0199(11) Uani 0.62 1 d . U P C 1
H19' H 0.499095 0.718904 0.720760 0.024 Uiso 0.62 1 calc R . P C 1
C20 C 1.19168(16) 0.63893(11) 0.84689(6) 0.0204(4) Uani 1 1 d . . . . .
H20 H 1.174763 0.681876 0.862301 0.024 Uiso 1 1 calc R . . . .
C20" C 0.3429(7) 0.7709(4) 0.55059(19) 0.0314(12) Uani 0.38 1 d . U P C 2
H20" H 0.343928 0.758601 0.579848 0.038 Uiso 0.38 1 calc R . P C 2
C20' C 0.5441(3) 0.75604(17) 0.66377(12) 0.0204(6) Uani 0.62 1 d . U P C 1
H20' H 0.476385 0.738685 0.647525 0.025 Uiso 0.62 1 calc R . P C 1
C21 C 0.4787(2) 0.60695(12) 0.58789(8) 0.0340(5) Uani 1 1 d . . . . .
H21a H 0.448412 0.627013 0.613719 0.041 Uiso 1 1 calc R . . . .
H21b H 0.457163 0.641142 0.563994 0.041 Uiso 1 1 calc R . . . .
C21' C 0.1281(2) 1.16972(13) 0.65022(10) 0.0431(6) Uani 1 1 d . . . . .
H21c H 0.053589 1.194918 0.642259 0.052 Uiso 1 1 calc R . . . .
H21d H 0.191239 1.205439 0.647468 0.052 Uiso 1 1 calc R . . . .
C22 C 0.6064(2) 0.59993(12) 0.59496(8) 0.0341(5) Uani 1 1 d . . . . .
H22a H 0.637502 0.584287 0.568330 0.041 Uiso 1 1 calc R . . . .
H22b H 0.641298 0.648018 0.603692 0.041 Uiso 1 1 calc R . . . .
C22' C 0.1328(2) 1.14315(14) 0.69447(9) 0.0397(6) Uani 1 1 d . . . . .
H22c H 0.140657 1.185597 0.714231 0.048 Uiso 1 1 calc R . . . .
H22d H 0.060130 1.117077 0.698781 0.048 Uiso 1 1 calc R . . . .
C23 C 0.3080(2) 0.54095(18) 0.57203(11) 0.0519(8) Uani 1 1 d . . . . .
H23a H 0.277843 0.554692 0.598794 0.078 Uiso 1 1 calc GR . . . .
H23b H 0.276250 0.493034 0.562527 0.078 Uiso 1 1 calc GR . . . .
H23c H 0.285533 0.578283 0.550356 0.078 Uiso 1 1 calc GR . . . .
C23' C 0.1148(3) 1.1282(2) 0.57921(10) 0.0655(10) Uani 1 1 d . . . . .
H23d H 0.034634 1.145160 0.574040 0.098 Uiso 1 1 calc GR . . . .
H23e H 0.125690 1.084764 0.561615 0.098 Uiso 1 1 calc GR . . . .
H23f H 0.166970 1.167538 0.571894 0.098 Uiso 1 1 calc GR . . . .
C24 C 0.7550(2) 0.54476(16) 0.64068(10) 0.0457(7) Uani 1 1 d . . . . .
H24a H 0.797652 0.535705 0.615968 0.069 Uiso 1 1 calc GR . . . .
H24b H 0.771434 0.505247 0.661551 0.069 Uiso 1 1 calc GR . . . .
H24c H 0.778990 0.592130 0.653599 0.069 Uiso 1 1 calc GR . . . .
C24' C 0.2363(2) 1.07197(15) 0.74641(8) 0.0421(6) Uani 1 1 d . . . . .
H24d H 0.253790 1.114576 0.765001 0.063 Uiso 1 1 calc GR . . . .
H24e H 0.298343 1.035510 0.751258 0.063 Uiso 1 1 calc GR . . . .
H24f H 0.163088 1.049861 0.752729 0.063 Uiso 1 1 calc GR . . . .
C25 C 0.6919(3) 0.36677(16) 0.59019(8) 0.0446(7) Uani 1 1 d . . . . .
H25a H 0.751494 0.405846 0.593568 0.053 Uiso 1 1 calc R . . . .
H25b H 0.716326 0.329382 0.570101 0.053 Uiso 1 1 calc R . . . .
C25' C 0.17278(18) 0.89609(12) 0.68605(8) 0.0291(5) Uani 1 1 d . . . . .
H25c H 0.127520 0.850149 0.681098 0.035 Uiso 1 1 calc R . . . .
H25d H 0.160565 0.915251 0.714587 0.035 Uiso 1 1 calc R . . . .
C26 C 0.6777(2) 0.33207(13) 0.63217(8) 0.0356(5) Uani 1 1 d . . . . .
H26a H 0.622017 0.290741 0.628541 0.043 Uiso 1 1 calc R . . . .
H26b H 0.752621 0.312692 0.645140 0.043 Uiso 1 1 calc R . . . .
C26' C 0.29800(17) 0.88115(11) 0.68340(7) 0.0245(4) Uani 1 1 d . . . . .
H26c H 0.327889 0.846919 0.706301 0.029 Uiso 1 1 calc R . . . .
H26d H 0.309650 0.858500 0.655643 0.029 Uiso 1 1 calc R . . . .
C27 C 0.5810(4) 0.41760(19) 0.53075(9) 0.0734(12) Uani 1 1 d . . . . .
H27a H 0.640712 0.454742 0.527615 0.110 Uiso 1 1 calc GR . . . .
H27b H 0.505119 0.437891 0.520651 0.110 Uiso 1 1 calc GR . . . .
H27c H 0.596215 0.373912 0.513951 0.110 Uiso 1 1 calc GR . . . .
C27' C 0.0146(2) 0.96038(16) 0.65148(11) 0.0495(7) Uani 1 1 d . . . . .
H27d H -0.025029 0.913452 0.645078 0.074 Uiso 1 1 calc GR . . . .
H27e H -0.008033 0.995865 0.628788 0.074 Uiso 1 1 calc GR . . . .
H27f H -0.006784 0.979553 0.678607 0.074 Uiso 1 1 calc GR . . . .
C28 C 0.6395(2) 0.36438(14) 0.70159(7) 0.0333(5) Uani 1 1 d . . . . .
H28a H 0.589130 0.321461 0.703408 0.050 Uiso 1 1 calc GR . . . .
H28b H 0.613070 0.404455 0.719001 0.050 Uiso 1 1 calc GR . . . .
H28c H 0.718959 0.351023 0.712023 0.050 Uiso 1 1 calc GR . . . .
C28' C 0.47889(17) 0.94057(12) 0.68913(8) 0.0311(5) Uani 1 1 d . . . . .
H28d H 0.506220 0.909707 0.713537 0.047 Uiso 1 1 calc GR . . . .
H28e H 0.516927 0.988764 0.691833 0.047 Uiso 1 1 calc GR . . . .
H28f H 0.497312 0.916688 0.662823 0.047 Uiso 1 1 calc GR . . . .
C29 C 0.3410(3) 0.4447(2) 0.68470(11) 0.0633(8) Uani 1 1 d . U . . .
H29a H 0.359568 0.423324 0.713392 0.076 Uiso 1 1 calc R . . . .
H29b H 0.272133 0.476444 0.685825 0.076 Uiso 1 1 calc R . . . .
C29" C 0.3885(6) 0.9947(5) 0.5761(2) 0.0496(15) Uani 0.46 1 d . U P A 2
H29c H 0.394684 0.989510 0.545248 0.060 Uiso 0.46 1 calc R . P A 2
H29d H 0.435140 0.955423 0.591282 0.060 Uiso 0.46 1 calc R . P A 2
C29' C 0.4351(8) 1.0387(5) 0.5863(2) 0.0505(19) Uani 0.54 1 d . U P A 1
H29e H 0.442161 1.046362 0.555631 0.061 Uiso 0.54 1 calc R . P A 1
H29f H 0.495571 1.003470 0.597484 0.061 Uiso 0.54 1 calc R . P A 1
C30 C 0.3124(3) 0.3883(2) 0.65679(16) 0.0819(11) Uani 1 1 d . U . . .
H30a H 0.338147 0.341325 0.670625 0.098 Uiso 0.6 1 calc R . P B 1
H30b H 0.227157 0.386245 0.651246 0.098 Uiso 0.6 1 calc R . P B 1
H30c H 0.236666 0.400547 0.641242 0.098 Uiso 0.4 1 calc R . P B 2
H30d H 0.300646 0.343677 0.673899 0.098 Uiso 0.4 1 calc R . P B 2
C30" C 0.4322(7) 1.0712(6) 0.5917(3) 0.051(2) Uani 0.46 1 d . U P A 2
H30e H 0.516648 1.074910 0.590333 0.061 Uiso 0.46 1 calc R . P A 2
H30f H 0.393861 1.110276 0.573568 0.061 Uiso 0.46 1 calc R . P A 2
C30' C 0.4503(5) 1.1088(4) 0.6090(2) 0.0447(13) Uani 0.54 1 d . U P A 1
H30g H 0.531303 1.125730 0.609237 0.054 Uiso 0.54 1 calc R . P A 1
H30h H 0.399211 1.146764 0.594605 0.054 Uiso 0.54 1 calc R . P A 1
C31 C 0.4549(3) 0.55007(16) 0.70133(9) 0.0481(7) Uani 1 1 d . U . . .
H31a H 0.385926 0.581350 0.699884 0.072 Uiso 1 1 calc GR . . . .
H31b H 0.519192 0.577991 0.691474 0.072 Uiso 1 1 calc GR . . . .
H31c H 0.475273 0.534219 0.730771 0.072 Uiso 1 1 calc GR . . . .
C31" C 0.2195(9) 0.9240(5) 0.5682(3) 0.065(2) Uani 0.46 1 d . U P A 2
H31d H 0.220350 0.922811 0.537203 0.097 Uiso 0.46 1 calc GR . P A 2
H31e H 0.139411 0.923005 0.575275 0.097 Uiso 0.46 1 calc GR . P A 2
H31f H 0.260976 0.881046 0.580756 0.097 Uiso 0.46 1 calc GR . P A 2
C31' C 0.3034(9) 0.9386(4) 0.5730(2) 0.072(2) Uani 0.54 1 d . U P A 1
H31g H 0.318659 0.940986 0.543047 0.108 Uiso 0.54 1 calc GR . P A 1
H31h H 0.223134 0.923440 0.574718 0.108 Uiso 0.54 1 calc GR . P A 1
H31i H 0.355543 0.902711 0.587992 0.108 Uiso 0.54 1 calc GR . P A 1
C32 C 0.3273(7) 0.3315(6) 0.5940(3) 0.0544(19) Uani 0.6 1 d D U P B 1
H32a H 0.363003 0.286998 0.606988 0.082 Uiso 0.6 1 calc GR . P B 1
H32b H 0.356205 0.339891 0.566286 0.082 Uiso 0.6 1 calc GR . P B 1
H32c H 0.243232 0.325299 0.590078 0.082 Uiso 0.6 1 calc GR . P B 1
C32" C 0.4658(6) 1.1385(4) 0.6540(3) 0.0512(19) Uani 0.46 1 d . U P A 2
H32d H 0.549087 1.128772 0.656294 0.077 Uiso 0.46 1 calc GR . P A 2
H32e H 0.440779 1.144377 0.682468 0.077 Uiso 0.46 1 calc GR . P A 2
H32f H 0.449144 1.183796 0.637573 0.077 Uiso 0.46 1 calc GR . P A 2
C32' C 0.4736(4) 1.1511(3) 0.6797(2) 0.0369(12) Uani 0.54 1 d . U P A 1
H32g H 0.557767 1.145686 0.681900 0.055 Uiso 0.54 1 calc GR . P A 1
H32h H 0.446295 1.144142 0.707727 0.055 Uiso 0.54 1 calc GR . P A 1
H32i H 0.452342 1.200582 0.669095 0.055 Uiso 0.54 1 calc GR . P A 1
C32* C 0.3643(11) 0.3236(9) 0.5857(4) 0.066(3) Uani 0.4 1 d D U P B 2
H32j H 0.325793 0.278281 0.593440 0.099 Uiso 0.4 1 calc GR . P B 2
H32k H 0.434355 0.311120 0.572396 0.099 Uiso 0.4 1 calc GR . P B 2
H32l H 0.312031 0.352018 0.565610 0.099 Uiso 0.4 1 calc GR . P B 2
Li1 Li 0.5167(3) 0.4570(2) 0.62281(13) 0.0300(8) Uani 1 1 d . . . . .
Li1' Li 0.2610(3) 1.0320(2) 0.65034(13) 0.0317(8) Uani 1 1 d . . . . .

loop_
_atom_site_aniso_label
_atom_site_aniso_U_11
_atom_site_aniso_U_22
_atom_site_aniso_U_33
_atom_site_aniso_U_23
_atom_site_aniso_U_13
_atom_site_aniso_U_12
O1 0.0229(8) 0.0289(8) 0.0591(11) 0.0084(8) -0.0006(7) 0.0082(6)
O1' 0.0629(12) 0.0346(10) 0.0452(11) -0.0017(8) 0.0025(9) 0.0262(9)
O2 0.0208(7) 0.0257(8) 0.0432(9) -0.0022(7) 0.0050(6) 0.0014(6)
O2' 0.0316(8) 0.0248(8) 0.0496(10) -0.0030(7) 0.0154(7) 0.0068(6)
O3 0.0685(13) 0.0353(9) 0.0272(9) -0.0069(7) -0.0063(8) 0.0230(9)
O3' 0.0177(7) 0.0235(8) 0.0590(11) -0.0024(7) 0.0007(7) 0.0017(6)
O4 0.0379(9) 0.0315(8) 0.0288(8) 0.0008(7) 0.0038(7) 0.0205(7)
O4' 0.0152(6) 0.0136(6) 0.0462(9) 0.0004(6) 0.0072(6) -0.0009(5)
O5 0.0461(11) 0.0387(10) 0.0911(16) -0.0083(10) 0.0414(11) -0.0016(8)
O5" 0.043(3) 0.036(3) 0.045(3) -0.008(2) 0.025(2) 0.007(2)
O5' 0.067(3) 0.032(2) 0.033(2) -0.0092(17) 0.008(2) 0.022(2)
O6 0.048(3) 0.039(2) 0.0539(19) 0.0042(17) -0.0138(17) -0.0083(17)
O6" 0.026(2) 0.038(3) 0.054(3) 0.008(2) 0.019(2) -0.004(2)
O6' 0.032(2) 0.026(2) 0.044(2) -0.0016(18) 0.021(2) -0.0053(17)
O6* 0.020(2) 0.028(3) 0.078(3) 0.006(2) -0.0244(19) 0.0017(18)
N1 0.0103(7) 0.0155(7) 0.0212(8) -0.0027(6) 0.0028(6) -0.0035(5)
N1" 0.042(3) 0.019(2) 0.025(3) -0.0032(19) 0.003(2) 0.011(2)
N1' 0.0244(15) 0.0200(14) 0.0239(16) -0.0071(12) -0.0002(14) 0.0048(12)
C1 0.0140(8) 0.0153(8) 0.0188(9) -0.0019(7) 0.0027(7) -0.0029(6)
C1" 0.034(4) 0.016(3) 0.024(4) 0.003(4) 0.011(3) 0.003(3)
C1' 0.022(2) 0.025(4) 0.023(2) -0.0043(19) 0.0020(18) -0.0004(19)
C2 0.0088(7) 0.0166(8) 0.0245(9) -0.0040(7) 0.0027(7) -0.0034(6)
C2" 0.026(3) 0.014(2) 0.023(3) -0.0008(19) 0.0057(19) 0.0075(18)
C2' 0.0239(16) 0.0184(14) 0.0185(15) -0.0045(12) -0.0002(12) 0.0048(12)
C3 0.0243(10) 0.0175(9) 0.0256(10) -0.0006(8) 0.0072(8) -0.0013(7)
C3" 0.021(3) 0.016(3) 0.017(4) 0.000(4) -0.002(3) -0.002(2)
C3' 0.0244(19) 0.0247(19) 0.0143(17) 0.0033(14) -0.0030(14) 0.0066(15)
C4 0.0301(11) 0.0289(11) 0.0234(10) -0.0044(8) 0.0090(8) -0.0022(9)
C4" 0.021(2) 0.021(3) 0.021(3) 0.003(2) 0.0011(19) -0.0017(19)
C4' 0.0256(17) 0.0335(19) 0.0192(15) 0.0048(13) 0.0010(12) 0.0037(15)
C5 0.0185(9) 0.0227(10) 0.0308(11) -0.0123(8) 0.0046(8) 0.0007(7)
C5" 0.022(2) 0.023(3) 0.022(3) -0.002(2) -0.0025(18) 0.0010(19)
C5' 0.0254(16) 0.0374(19) 0.0185(15) 0.0016(13) -0.0038(12) 0.0059(14)
C6 0.0145(9) 0.0182(9) 0.0325(11) -0.0037(8) -0.0024(7) 0.0031(7)
C6" 0.016(2) 0.021(2) 0.032(3) -0.001(2) -0.005(2) -0.0011(19)
C6' 0.038(2) 0.035(2) 0.0118(16) 0.0010(15) -0.0033(14) 0.0000(15)
C7 0.0135(8) 0.0192(9) 0.0239(9) -0.0030(7) -0.0003(7) -0.0002(7)
C7' 0.041(3) 0.033(3) 0.018(3) -0.001(3) 0.001(3) -0.007(2)
C8 0.0109(8) 0.0144(8) 0.0185(9) -0.0021(7) 0.0020(6) -0.0023(6)
C8" 0.047(3) 0.027(3) 0.026(3) 0.002(2) 0.010(3) 0.015(3)
C8' 0.0196(16) 0.0216(17) 0.0220(18) -0.0078(13) 0.0004(13) 0.0023(13)
C9 0.0179(8) 0.0090(7) 0.0197(9) -0.0022(6) 0.0049(7) -0.0028(6)
C9' 0.0245(15) 0.0400(17) 0.0174(15) -0.0072(13) 0.0033(12) -0.0010(13)
C10 0.0192(9) 0.0152(9) 0.0324(11) -0.0003(8) 0.0099(8) -0.0021(7)
C10' 0.0313(18) 0.067(2) 0.0348(19) -0.0019(18) 0.0129(15) 0.0110(17)
C11 0.0391(12) 0.0189(10) 0.0335(11) -0.0022(8) 0.0231(10) -0.0030(8)
C11' 0.035(2) 0.095(3) 0.036(2) -0.004(2) 0.0165(17) 0.002(2)
C12 0.0536(14) 0.0217(10) 0.0183(10) -0.0004(8) 0.0104(9) -0.0048(9)
C12" 0.053(3) 0.110(4) 0.043(4) -0.002(4) 0.020(3) -0.012(3)
C13" 0.054(3) 0.085(4) 0.039(4) -0.004(4) 0.011(3) -0.023(3)
C14" 0.052(3) 0.064(3) 0.036(4) -0.007(3) 0.019(3) -0.012(3)
C9" 0.046(3) 0.068(3) 0.029(3) 0.006(3) 0.010(2) 0.006(2)
C10" 0.059(3) 0.095(4) 0.065(4) 0.015(3) 0.029(3) 0.018(3)
C11" 0.062(3) 0.113(4) 0.076(4) 0.008(4) 0.026(3) 0.008(3)
C12' 0.050(2) 0.091(3) 0.034(2) -0.009(2) 0.0144(19) -0.021(2)
C13 0.0353(11) 0.0203(10) 0.0240(10) 0.0008(8) -0.0026(8) -0.0046(8)
C13' 0.056(2) 0.073(3) 0.040(3) -0.005(2) 0.010(2) -0.024(2)
C14 0.0195(9) 0.0160(9) 0.0221(9) -0.0020(7) 0.0033(7) -0.0020(7)
C14' 0.041(2) 0.050(2) 0.024(2) -0.0011(17) 0.0041(17) -0.0077(17)
C15 0.0075(7) 0.0171(8) 0.0223(9) -0.0015(7) -0.0001(6) -0.0028(6)
C15" 0.052(5) 0.018(5) 0.017(3) -0.002(3) 0.009(4) 0.006(5)
C15' 0.021(2) 0.015(2) 0.021(3) -0.003(2) 0.000(2) 0.0054(15)
C16 0.0115(8) 0.0190(9) 0.0227(9) -0.0010(7) 0.0008(7) 0.0001(7)
C16" 0.065(4) 0.030(3) 0.023(3) 0.004(2) 0.008(3) 0.006(3)
C16' 0.0166(14) 0.0161(14) 0.0260(15) -0.0043(12) 0.0028(11) 0.0009(11)
C17 0.0137(8) 0.0181(9) 0.0319(10) -0.0008(8) 0.0019(7) 0.0018(7)
C17" 0.076(10) 0.029(4) 0.017(6) 0.003(6) -0.017(6) 0.007(6)
C17' 0.0182(9) 0.0172(9) 0.0382(12) -0.0038(8) 0.0031(8) 0.0026(7)
C18 0.0150(9) 0.0238(10) 0.0316(11) 0.0059(8) -0.0025(8) 0.0014(7)
C18" 0.064(5) 0.037(4) 0.025(3) -0.010(3) -0.006(3) 0.018(4)
C18' 0.0246(16) 0.0216(15) 0.0213(16) -0.0013(12) 0.0010(12) 0.0046(12)
C19 0.0212(9) 0.0283(10) 0.0213(10) 0.0029(8) -0.0030(7) -0.0030(8)
C19" 0.048(4) 0.036(4) 0.029(3) -0.004(3) 0.001(3) 0.014(3)
C19' 0.0188(19) 0.020(2) 0.022(3) 0.000(3) 0.005(2) -0.0009(14)
C20 0.0168(9) 0.0206(9) 0.0231(10) -0.0030(7) -0.0007(7) -0.0023(7)
C20" 0.047(3) 0.028(3) 0.019(3) -0.001(2) 0.006(2) 0.011(3)
C20' 0.0200(15) 0.0182(15) 0.0226(18) -0.0043(13) -0.0002(12) 0.0008(11)
C21 0.0400(13) 0.0229(11) 0.0401(13) 0.0017(9) 0.0088(10) 0.0122(9)
C21' 0.0415(14) 0.0189(11) 0.0724(19) 0.0038(11) 0.0235(13) 0.0125(10)
C22 0.0366(12) 0.0228(11) 0.0455(14) -0.0028(10) 0.0161(10) 0.0002(9)
C22' 0.0232(11) 0.0374(13) 0.0590(16) -0.0152(12) 0.0071(10) 0.0113(10)
C23 0.0278(13) 0.0554(17) 0.071(2) 0.0220(15) -0.0045(12) 0.0095(12)
C23' 0.083(2) 0.057(2) 0.0518(18) 0.0001(15) -0.0157(16) 0.0345(18)
C24 0.0207(11) 0.0493(16) 0.0664(18) -0.0124(14) 0.0012(11) -0.0036(10)
C24' 0.0472(15) 0.0361(13) 0.0437(14) -0.0088(11) 0.0081(11) -0.0067(11)
C25 0.0563(16) 0.0414(14) 0.0361(13) -0.0093(11) 0.0056(12) 0.0236(12)
C25' 0.0220(10) 0.0214(10) 0.0450(13) -0.0033(9) 0.0091(9) -0.0060(8)
C26 0.0368(13) 0.0272(11) 0.0415(13) -0.0047(10) -0.0023(10) 0.0185(10)
C26' 0.0218(10) 0.0135(9) 0.0386(12) 0.0013(8) 0.0055(8) -0.0020(7)
C27 0.138(4) 0.0512(19) 0.0282(14) -0.0069(13) -0.0047(17) 0.038(2)
C27' 0.0182(11) 0.0391(14) 0.089(2) -0.0147(14) -0.0044(12) 0.0023(10)
C28 0.0262(11) 0.0400(13) 0.0334(12) 0.0055(10) 0.0016(9) 0.0098(9)
C28' 0.0171(10) 0.0238(10) 0.0528(14) 0.0037(10) 0.0064(9) 0.0030(8)
C29 0.0300(14) 0.095(2) 0.0653(19) 0.0186(16) 0.0046(13) -0.0122(15)
C29" 0.045(3) 0.066(5) 0.042(3) 0.005(3) 0.022(3) 0.022(3)
C29' 0.068(4) 0.051(5) 0.036(3) 0.003(3) 0.026(3) 0.028(4)
C30 0.057(2) 0.074(2) 0.121(3) 0.002(2) 0.037(2) -0.0219(18)
C30" 0.039(4) 0.056(6) 0.065(5) 0.023(4) 0.037(4) 0.009(4)
C30' 0.043(3) 0.045(3) 0.050(3) 0.016(3) 0.027(3) 0.016(2)
C31 0.0542(16) 0.0497(15) 0.0424(14) -0.0008(12) 0.0154(12) 0.0201(13)
C31" 0.091(6) 0.050(4) 0.057(5) -0.029(3) 0.026(5) -0.004(4)
C31' 0.142(8) 0.040(3) 0.036(3) -0.011(3) 0.016(4) 0.024(4)
C32 0.038(4) 0.041(3) 0.081(4) -0.002(3) -0.009(3) -0.008(3)
C32" 0.025(3) 0.028(4) 0.103(7) -0.001(4) 0.021(4) 0.000(3)
C32' 0.023(2) 0.025(2) 0.064(3) 0.003(2) 0.008(2) -0.0065(17)
C32* 0.046(7) 0.044(5) 0.097(7) -0.004(5) -0.044(6) -0.015(6)
Li1 0.0258(18) 0.0247(18) 0.038(2) -0.0011(15) -0.0053(15) 0.0032(14)
Li1' 0.0316(19) 0.0210(17) 0.045(2) 0.0008(16) 0.0158(17) 0.0076(14)

loop_
_atom_type_symbol
_atom_type_description
_atom_type_scat_dispersion_real
_atom_type_scat_dispersion_imag
_atom_type_scat_source
C C 0.0033 0.0016 'International Tables Vol C Tables 4.2.6.8 and 6.1.1.4'
H H 0.0000 0.0000 'International Tables Vol C Tables 4.2.6.8 and 6.1.1.4'
Li Li -0.0003 0.0001 'International Tables Vol C Tables 4.2.6.8 and 6.1.1.4'
N N 0.0061 0.0033 'International Tables Vol C Tables 4.2.6.8 and 6.1.1.4'
O O 0.0106 0.0060 'International Tables Vol C Tables 4.2.6.8 and 6.1.1.4'

loop_
_geom_angle_atom_site_label_1
_geom_angle_atom_site_label_2
_geom_angle_atom_site_label_3
_geom_angle
_geom_angle_site_symmetry_1
_geom_angle_site_symmetry_3
_geom_angle_publ_flag
C21 O1 C23 110.22(19) . . ?
C21 O1 Li1 108.33(17) . . ?
C23 O1 Li1 121.27(19) . . ?
C21' O1' C23' 112.5(2) . . ?
C21' O1' Li1' 111.8(2) . . ?
C23' O1' Li1' 128.0(2) . . ?
C22 O2 C24 111.76(19) . . ?
C22 O2 Li1 112.01(17) . . ?
C24 O2 Li1 127.78(18) . . ?
C22' O2' C24' 110.90(19) . . ?
C22' O2' Li1' 112.58(19) . . ?
C24' O2' Li1' 127.08(18) . . ?
C25 O3 Li1 108.85(17) . . ?
C27 O3 C25 111.2(2) . . ?
C27 O3 Li1 127.76(19) . . ?
C25' O3' C27' 111.20(19) . . ?
C25' O3' Li1' 111.92(17) . . ?
C27' O3' Li1' 125.39(18) . . ?
C26 O4 Li1 110.41(17) . . ?
C28 O4 C26 111.69(17) . . ?
C28 O4 Li1 130.32(17) . . ?
C26' O4' Li1' 109.47(16) . . ?
C28' O4' C26' 111.29(15) . . ?
C28' O4' Li1' 124.03(16) . . ?
C29 O5 Li1 115.6(2) . . ?
C31 O5 C29 116.6(2) . . ?
C31 O5 Li1 127.7(2) . . ?
C29" O5" C31" 113.4(6) . . ?
C29" O5" Li1' 107.7(5) . . ?
C31" O5" Li1' 124.1(5) . . ?
C29' O5' Li1' 115.7(4) . . ?
C31' O5' C29' 112.2(6) . . ?
C31' O5' Li1' 120.1(5) . . ?
C30 O6 C32 113.1(6) . . ?
C30 O6 Li1 114.2(3) . . ?
C32 O6 Li1 125.3(5) . . ?
C30" O6" C32" 112.3(7) . . ?
C30" O6" Li1' 118.4(6) . . ?
C32" O6" Li1' 126.0(5) . . ?
C30' O6' Li1' 109.6(4) . . ?
C32' O6' C30' 112.5(5) . . ?
C32' O6' Li1' 132.8(3) . . ?
C30 O6* Li1 105.4(3) . . ?
C32* O6* C30 125.7(7) . . ?
C32* O6* Li1 121.0(8) . . ?
C1 N1 C8 125.90(16) . . ?
C1" N1" C8" 123.9(8) . . ?
C1' N1' C8' 124.9(4) . . ?
N1 C1 C2 120.97(17) . . ?
N1" C1" C2" 123.8(9) . . ?
N1' C1' C2' 120.5(6) . . ?
C3 C2 C1 122.89(17) . . ?
C3 C2 C7 116.63(17) . . ?
C7 C2 C1 120.47(17) . . ?
C1" C2" C17' 123.9(7) . . ?
C3" C2" C1" 121.4(8) . . ?
C3" C2" C17' 114.7(5) . . ?
C3' C2' C1' 123.0(4) . . ?
C7' C2' C1' 120.2(6) . . ?
C7' C2' C3' 116.8(5) . . ?
C4 C3 C2 121.08(19) . . ?
C2" C3" C4" 120.4(8) . . ?
C4' C3' C2' 121.3(4) . . ?
C3 C4 C5 121.15(19) . . ?
C5" C4" C3" 121.1(6) . . ?
C3' C4' C5' 121.2(4) . . ?
C6 C5 C4 118.76(18) . . ?
C4" C5" C6" 119.0(5) . . ?
C6' C5' C4' 118.4(3) . . ?
C7 C6 C5 120.51(18) . . ?
C17' C6" C5" 121.6(5) . . ?
C5' C6' C7' 120.7(5) . . ?
C6 C7 C2 121.83(18) . . ?
C6' C7' C2' 121.6(7) . . ?
N1 C8 C9 122.68(16) . . ?
N1 C8 C15 117.62(16) . . ?
C15 C8 C9 119.65(15) . . ?
N1" C8" C9" 119.8(7) . . ?
N1" C8" C15" 119.5(9) . . ?
C15" C8" C9" 120.5(7) . . ?
N1' C8' C9' 122.7(3) . . ?
N1' C8' C15' 117.1(4) . . ?
C15' C8' C9' 120.2(4) . . ?
C10 C9 C8 121.44(17) . . ?
C14 C9 C8 121.55(16) . . ?
C14 C9 C10 117.01(17) . . ?
C10' C9' C8' 121.4(4) . . ?
C14' C9' C8' 121.4(4) . . ?
C14' C9' C10' 117.2(4) . . ?
C11 C10 C9 121.28(19) . . ?
C9' C10' C11' 120.8(5) . . ?
C12 C11 C10 120.51(19) . . ?
C10' C11' C12' 120.5(5) . . ?
C11 C12 C13 119.5(2) . . ?
C13" C12" C11" 120.0 . . ?
C14" C13" C12" 120.0 . . ?
C13" C14" C9" 120.0 . . ?
C14" C9" C8" 122.4(5) . . ?
C14" C9" C10" 120.0 . . ?
C10" C9" C8" 116.8(5) . . ?
C11" C10" C9" 120.0 . . ?
C10" C11" C12" 120.0 . . ?
C13' C12' C11' 119.1(5) . . ?
C12 C13 C14 120.0(2) . . ?
C12' C13' C14' 117.9(6) . . ?
C13 C14 C9 121.66(18) . . ?
C9' C14' C13' 124.3(5) . . ?
C16 C15 C8 122.79(17) . . ?
C16 C15 C20 116.00(17) . . ?
C20 C15 C8 121.15(16) . . ?
C16" C15" C8" 121.3(10) . . ?
C20" C15" C8" 122.1(11) . . ?
C20" C15" C16" 116.5(10) . . ?
C16' C15' C8' 122.3(5) . . ?
C16' C15' C20' 117.2(4) . . ?
C20' C15' C8' 120.4(5) . . ?
C17 C16 C15 121.80(18) . . ?
C17" C16" C15" 120.1(10) . . ?
C17' C16' C15' 120.7(3) . . ?
C18 C17 C16 120.99(18) . . ?
C18" C17" C16" 122.8(10) . . ?
C6" C17' C2" 123.1(3) . . ?
C16' C17' C18' 124.5(2) . . ?
C17 C18 C19 118.31(18) . . ?
C17" C18" C19" 117.6(10) . . ?
C19' C18' C17' 115.8(3) . . ?
C20 C19 C18 121.32(19) . . ?
C20" C19" C18" 120.2(8) . . ?
C18' C19' C20' 120.4(5) . . ?
C19 C20 C15 121.57(18) . . ?
C19" C20" C15" 122.7(8) . . ?
C19' C20' C15' 121.4(4) . . ?
O1 C21 C22 108.76(17) . . ?
O1' C21' C22' 109.0(2) . . ?
O2 C22 C21 108.45(18) . . ?
O2' C22' C21' 110.21(19) . . ?
O3 C25 C26 107.6(2) . . ?
O3' C25' C26' 107.63(17) . . ?
O4 C26 C25 107.32(19) . . ?
O4' C26' C25' 107.29(16) . . ?
C30 C29 O5 116.3(3) . . ?
O5" C29" C30" 107.4(6) . . ?
O5' C29' C30' 108.9(6) . . ?
O6 C30 C29 115.5(3) . . ?
C29 C30 O6* 120.1(3) . . ?
O6" C30" C29" 107.6(6) . . ?
O6' C30' C29' 108.3(6) . . ?
O1 Li1 O6 89.75(17) . . ?
O2 Li1 O1 77.84(14) . . ?
O2 Li1 O6 161.6(2) . . ?
O2 Li1 O6* 175.6(3) . . ?
O3 Li1 O1 92.68(17) . . ?
O3 Li1 O2 99.56(18) . . ?
O3 Li1 O4 79.55(14) . . ?
O3 Li1 O5 164.5(2) . . ?
O3 Li1 O6 94.5(2) . . ?
O3 Li1 O6* 84.4(2) . . ?
O4 Li1 O1 166.1(2) . . ?
O4 Li1 O2 92.04(15) . . ?
O4 Li1 O6 102.2(2) . . ?
O4 Li1 O6* 86.7(2) . . ?
O5 Li1 O1 96.25(17) . . ?
O5 Li1 O2 94.68(17) . . ?
O5 Li1 O4 93.97(17) . . ?
O5 Li1 O6 72.94(18) . . ?
O5 Li1 O6* 81.2(2) . . ?
O6* Li1 O1 104.1(2) . . ?
O1' Li1' O4' 167.3(2) . . ?
O1' Li1' O5" 87.5(2) . . ?
O1' Li1' O6' 100.2(2) . . ?
O2' Li1' O1' 77.94(14) . . ?
O2' Li1' O3' 99.03(17) . . ?
O2' Li1' O4' 93.70(18) . . ?
O2' Li1' O5" 165.1(3) . . ?
O2' Li1' O6' 85.55(19) . . ?
O3' Li1' O1' 93.74(17) . . ?
O3' Li1' O4' 78.01(14) . . ?
O3' Li1' O5" 85.2(2) . . ?
O3' Li1' O6' 166.0(2) . . ?
O4' Li1' O5" 101.2(2) . . ?
O4' Li1' O6' 88.5(2) . . ?
O5' Li1' O1' 92.5(2) . . ?
O5' Li1' O2' 157.3(3) . . ?
O5' Li1' O3' 102.1(2) . . ?
O5' Li1' O4' 98.6(2) . . ?
O5' Li1' O6' 75.8(2) . . ?
O6" Li1' O1' 98.8(2) . . ?
O6" Li1' O2' 102.2(3) . . ?
O6" Li1' O3' 157.1(3) . . ?
O6" Li1' O4' 92.2(2) . . ?
O6" Li1' O5" 76.4(3) . . ?

loop_
_geom_bond_atom_site_label_1
_geom_bond_atom_site_label_2
_geom_bond_distance
_geom_bond_site_symmetry_2
_geom_bond_publ_flag
O1 C21 1.418(3) . ?
O1 C23 1.423(3) . ?
O1 Li1 2.183(4) . ?
O1' C21' 1.405(3) . ?
O1' C23' 1.430(4) . ?
O1' Li1' 2.111(4) . ?
O2 C22 1.425(3) . ?
O2 C24 1.428(3) . ?
O2 Li1 2.118(4) . ?
O2' C22' 1.408(3) . ?
O2' C24' 1.417(3) . ?
O2' Li1' 2.098(4) . ?
O3 C25 1.436(3) . ?
O3 C27 1.421(3) . ?
O3 Li1 2.080(4) . ?
O3' C25' 1.421(3) . ?
O3' C27' 1.431(3) . ?
O3' Li1' 2.098(4) . ?
O4 C26 1.430(3) . ?
O4 C28 1.416(3) . ?
O4 Li1 2.114(4) . ?
O4' C26' 1.428(2) . ?
O4' C28' 1.426(2) . ?
O4' Li1' 2.146(4) . ?
O5 C29 1.386(3) . ?
O5 C31 1.382(4) . ?
O5 Li1 2.102(4) . ?
O5" C29" 1.390(8) . ?
O5" C31" 1.410(9) . ?
O5" Li1' 2.243(7) . ?
O5' C29' 1.448(11) . ?
O5' C31' 1.428(8) . ?
O5' Li1' 2.079(6) . ?
O6 C30 1.291(6) . ?
O6 C32 1.414(7) . ?
O6 Li1 2.206(6) . ?
O6" C30" 1.383(12) . ?
O6" C32" 1.404(9) . ?
O6" Li1' 2.018(6) . ?
O6' C30' 1.420(7) . ?
O6' C32' 1.409(7) . ?
O6' Li1' 2.224(6) . ?
O6* C30 1.550(8) . ?
O6* C32* 1.435(8) . ?
O6* Li1 2.166(7) . ?
N1 C1 1.325(2) . ?
N1 C8 1.338(2) . ?
N1" C1" 1.284(15) . ?
N1" C8" 1.337(9) . ?
N1' C1' 1.319(9) . ?
N1' C8' 1.347(5) . ?
C1 C2 1.441(2) . ?
C1" C2" 1.443(10) . ?
C1' C2' 1.443(6) . ?
C2 C3 1.410(3) . ?
C2 C7 1.411(3) . ?
C2" C3" 1.393(12) . ?
C2" C17' 1.516(6) . ?
C2' C3' 1.404(5) . ?
C2' C7' 1.404(9) . ?
C3 C4 1.387(3) . ?
C3" C4" 1.408(9) . ?
C3' C4' 1.389(6) . ?
C4 C5 1.390(3) . ?
C4" C5" 1.388(7) . ?
C4' C5' 1.395(5) . ?
C5 C6 1.388(3) . ?
C5" C6" 1.404(8) . ?
C5' C6' 1.380(5) . ?
C6 C7 1.385(3) . ?
C6" C17' 1.265(6) . ?
C6' C7' 1.402(12) . ?
C8 C9 1.486(2) . ?
C8 C15 1.453(2) . ?
C8" C9" 1.531(10) . ?
C8" C15" 1.451(15) . ?
C8' C9' 1.485(5) . ?
C8' C15' 1.473(6) . ?
C9 C10 1.406(3) . ?
C9 C14 1.397(3) . ?
C9' C10' 1.384(5) . ?
C9' C14' 1.371(7) . ?
C10 C11 1.385(3) . ?
C10' C11' 1.399(6) . ?
C11 C12 1.379(3) . ?
C11' C12' 1.422(9) . ?
C12 C13 1.387(3) . ?
C12" C13" 1.3900 . ?
C12" C11" 1.3900 . ?
C13" C14" 1.3900 . ?
C14" C9" 1.3900 . ?
C9" C10" 1.3900 . ?
C10" C11" 1.3900 . ?
C12' C13' 1.369(9) . ?
C13 C14 1.388(3) . ?
C13' C14' 1.412(7) . ?
C15 C16 1.412(3) . ?
C15 C20 1.414(3) . ?
C15" C16" 1.415(15) . ?
C15" C20" 1.397(15) . ?
C15' C16' 1.395(8) . ?
C15' C20' 1.410(7) . ?
C16 C17 1.388(3) . ?
C16" C17" 1.39(2) . ?
C16' C17' 1.317(4) . ?
C17 C18 1.386(3) . ?
C17" C18" 1.348(19) . ?
C17' C18' 1.416(4) . ?
C18 C19 1.387(3) . ?
C18" C19" 1.429(11) . ?
C18' C19' 1.392(7) . ?
C19 C20 1.384(3) . ?
C19" C20" 1.357(11) . ?
C19' C20' 1.393(5) . ?
C21 C22 1.486(3) . ?
C21' C22' 1.475(4) . ?
C25 C26 1.493(4) . ?
C25' C26' 1.492(3) . ?
C29 C30 1.371(6) . ?
C29" C30" 1.542(13) . ?
C29' C30' 1.461(9) . ?

loop_
_platon_squeeze_void_nr
_platon_squeeze_void_average_x
_platon_squeeze_void_average_y
_platon_squeeze_void_average_z
_platon_squeeze_void_volume
_platon_squeeze_void_count_electrons
_platon_squeeze_void_content
1 0.000 0.000 0.000 176 45 ' '
2 0.000 0.500 0.500 176 45 ' '
